data_7132092
loop_
_publ_author_name
'Chrysochos, Nicolas'
'P\"atsch, Sebastian'
'Elvers, Benedict Josua'
'Krummenacher, Ivo'
'Muneshwar , Nandeshwar'
'Ganesan, Prabusankar'
'Braunschweig, Holger'
'Schulzke, Carola'
'Ravat, Prince'
'Jana, Anukul'

_publ_section_title
;
 Introducing an orthogonally polarized electron-rich alkene: synthesis of
 a zwitterionic boron-containing \p-conjugated system
;
_journal_name_full 'Chemical Communications'
_journal_paper_doi 10.1039/D3CC03975G
_journal_year 2023
_chemical_formula_moiety 'C31 H45 N3, 2(C F3 O3 S)'
_chemical_formula_sum 'C33 H45 F6 N3 O6 S2'
_chemical_formula_weight 757.84
_space_group_crystal_system triclinic
_space_group_IT_number 2
_space_group_name_Hall '-P 1'
_space_group_name_H-M_alt 'P -1'
_atom_sites_solution_hydrogens geom
_atom_sites_solution_primary dual
_atom_sites_solution_secondary difmap
_audit_creation_method SHELXL-2018/3
_audit_update_record
;
2023-03-17 deposited with the CCDC.	2023-08-30 downloaded from the CCDC.
;
_cell_angle_alpha 79.77(3)
_cell_angle_beta 82.21(3)
_cell_angle_gamma 76.60(3)
_cell_formula_units_Z 2
_cell_length_a 9.4326(19)
_cell_length_b 11.413(2)
_cell_length_c 18.825(4)
_cell_measurement_reflns_used 7543
_cell_measurement_temperature 273(2)
_cell_measurement_theta_max 21.49
_cell_measurement_theta_min 2.21
_cell_volume 1930.6(7)
_computing_cell_refinement 'Bruker SAINT'
_computing_data_collection 'Bruker APEX2'
_computing_data_reduction 'Bruker SAINT'
_computing_molecular_graphics 'XP Version 5.1 by Bruker AXS 1998'
_computing_publication_material 'CIFTAB (Sheldrick, 2016)'
_computing_structure_refinement 'SHELXL-2018/3 (Sheldrick, 2018)'
_computing_structure_solution 'SHELXL-2018/3 (Sheldrick, 2018)'
_diffrn_ambient_temperature 273(2)
_diffrn_measured_fraction_theta_full 0.999
_diffrn_measured_fraction_theta_max 0.995
_diffrn_measurement_device_type 'Bruker APEX-II CCD'
_diffrn_measurement_method '\f and \w scans'
_diffrn_radiation_type MoK\a
_diffrn_radiation_wavelength 0.71073
_diffrn_reflns_av_R_equivalents 0.0791
_diffrn_reflns_av_unetI/netI 0.0540
_diffrn_reflns_Laue_measured_fraction_full 0.999
_diffrn_reflns_Laue_measured_fraction_max 0.995
_diffrn_reflns_limit_h_max 12
_diffrn_reflns_limit_h_min -12
_diffrn_reflns_limit_k_max 14
_diffrn_reflns_limit_k_min -14
_diffrn_reflns_limit_l_max 24
_diffrn_reflns_limit_l_min -24
_diffrn_reflns_number 59728
_diffrn_reflns_point_group_measured_fraction_full 0.999
_diffrn_reflns_point_group_measured_fraction_max 0.995
_diffrn_reflns_theta_full 25.242
_diffrn_reflns_theta_max 27.149
_diffrn_reflns_theta_min 2.011
_diffrn_source 'sealed tube'
_exptl_absorpt_coefficient_mu 0.211
_exptl_absorpt_correction_T_max 0.8619
_exptl_absorpt_correction_T_min 0.8614
_exptl_absorpt_correction_type sphere
_exptl_absorpt_process_details
;
Interpolation using  Int.Tab. Vol. C (1992) p. 523,Tab. 6.3.3.3
for values of muR in the range 0-2.5, and Int.Tab. Vol.II (1959)
p.302; Table 5.3.6 B for muR in the range 2.6-10.0.
The interpolation procedure of C.W.Dwiggins Jr (Acta Cryst.(1975)
A31,146-148) is used with some modification.
;
_exptl_crystal_colour green
_exptl_crystal_density_diffrn 1.304
_exptl_crystal_description block
_exptl_crystal_F_000 796
_exptl_crystal_size_max 0.182
_exptl_crystal_size_mid 0.117
_exptl_crystal_size_min 0.063
_exptl_crystal_size_rad 0.1200
_refine_diff_density_max 0.599
_refine_diff_density_min -0.251
_refine_diff_density_rms 0.046
_refine_ls_extinction_coef 0.0075(18)
_refine_ls_extinction_expression Fc^*^=kFc[1+0.001xFc^2^\l^3^/sin(2\q)]^-1/4^
_refine_ls_extinction_method 'SHELXL-2018/3 (Sheldrick 2018)'
_refine_ls_goodness_of_fit_ref 1.032
_refine_ls_hydrogen_treatment constr
_refine_ls_matrix_type full
_refine_ls_number_parameters 716
_refine_ls_number_reflns 8508
_refine_ls_number_restraints 1660
_refine_ls_restrained_S_all 1.066
_refine_ls_R_factor_all 0.1372
_refine_ls_R_factor_gt 0.0715
_refine_ls_shift/su_max 0.000
_refine_ls_shift/su_mean 0.000
_refine_ls_structure_factor_coef Fsqd
_refine_ls_weighting_details 'w=1/[\s^2^(Fo^2^)+(0.1039P)^2^+0.7720P] where P=(Fo^2^+2Fc^2^)/3'
_refine_ls_weighting_scheme calc
_refine_ls_wR_factor_gt 0.1858
_refine_ls_wR_factor_ref 0.2249
_reflns_Friedel_coverage 0.000
_reflns_number_gt 4585
_reflns_number_total 8508
_reflns_threshold_expression 'I > 2\s(I)'
_cod_data_source_file d3cc03975g2.cif
_cod_data_source_block NC60b
_cod_database_code 7132092
_shelx_shelxl_version_number 2018/3
_shelx_space_group_comment
;
The symmetry employed for this shelxl refinement is uniquely defined
by the following loop, which should always be used as a source of
symmetry information in preference to the above space-group names.
They are only intended as comments.
;
_shelx_estimated_absorpt_t_min 0.963
_shelx_estimated_absorpt_t_max 0.987

loop_
_space_group_symop_operation_xyz
'x, y, z'
'-x, -y, -z'

loop_
_atom_site_label
_atom_site_type_symbol
_atom_site_fract_x
_atom_site_fract_y
_atom_site_fract_z
_atom_site_U_iso_or_equiv
_atom_site_adp_type
_atom_site_occupancy
_atom_site_site_symmetry_order
_atom_site_calc_flag
_atom_site_refinement_flags_posn
_atom_site_refinement_flags_adp
_atom_site_refinement_flags_occupancy
_atom_site_disorder_assembly
_atom_site_disorder_group
N1 N 0.5570(2) 0.4653(2) 0.29044(12) 0.0472(6) Uani 1 1 d . . . . .
N2 N 0.4026(2) 0.4606(2) 0.21552(12) 0.0495(6) Uani 1 1 d . . . . .
N3 N 0.3015(2) 0.70878(19) 0.28695(12) 0.0490(6) Uani 1 1 d . . . . .
C1 C 0.4096(3) 0.6690(2) 0.24017(15) 0.0460(6) Uani 1 1 d . . . . .
C2 C 0.4877(3) 0.7399(3) 0.18231(16) 0.0545(7) Uani 1 1 d . . . . .
C3 C 0.4670(4) 0.8676(3) 0.16931(19) 0.0767(10) Uani 1 1 d . . . . .
H3 H 0.398497 0.914237 0.199176 0.092 Uiso 1 1 calc R U . . .
C4 C 0.5476(5) 0.9240(4) 0.1126(2) 0.0959(13) Uani 1 1 d . . . . .
H4 H 0.533124 1.008516 0.104226 0.115 Uiso 1 1 calc R U . . .
C5 C 0.6487(5) 0.8565(4) 0.0685(2) 0.0979(13) Uani 1 1 d . . . . .
H5 H 0.703015 0.895269 0.030407 0.118 Uiso 1 1 calc R U . . .
C6 C 0.6707(5) 0.7322(4) 0.0800(2) 0.0905(12) Uani 1 1 d . . . . .
H6 H 0.738873 0.687065 0.049296 0.109 Uiso 1 1 calc R U . . .
C7 C 0.5928(4) 0.6737(3) 0.13650(18) 0.0686(9) Uani 1 1 d . . . . .
H7 H 0.610172 0.589082 0.144393 0.082 Uiso 1 1 calc R U . . .
C8 C 0.4578(3) 0.5331(2) 0.24758(15) 0.0470(7) Uani 1 1 d . . . . .
C9 C 0.5657(3) 0.3442(2) 0.28627(15) 0.0509(7) Uani 1 1 d . . . . .
C10 C 0.4694(3) 0.3411(2) 0.24004(16) 0.0523(7) Uani 1 1 d . . . . .
C11 C 0.6455(3) 0.5183(3) 0.33141(17) 0.0594(8) Uani 1 1 d . . . . .
H11 H 0.610537 0.606885 0.322178 0.071 Uiso 1 1 calc R U . . .
C12 C 0.8047(4) 0.4927(4) 0.3028(2) 0.0915(12) Uani 1 1 d . . . . .
H12A H 0.843634 0.406393 0.310686 0.137 Uiso 1 1 calc R U . . .
H12B H 0.857725 0.532521 0.327755 0.137 Uiso 1 1 calc R U . . .
H12C H 0.814407 0.522759 0.251837 0.137 Uiso 1 1 calc R U . . .
C13 C 0.6188(4) 0.4800(4) 0.41249(19) 0.0852(11) Uani 1 1 d . . . . .
H13A H 0.515410 0.491477 0.426457 0.128 Uiso 1 1 calc R U . . .
H13B H 0.659918 0.528699 0.437466 0.128 Uiso 1 1 calc R U . . .
H13C H 0.664312 0.395671 0.424950 0.128 Uiso 1 1 calc R U . . .
C14 C 0.2955(3) 0.5072(3) 0.16029(17) 0.0596(8) Uani 1 1 d . . . . .
H14 H 0.280015 0.596231 0.152645 0.071 Uiso 1 1 calc R U . . .
C15 C 0.3573(5) 0.4664(4) 0.08787(19) 0.0883(12) Uani 1 1 d . . . . .
H15A H 0.369900 0.379614 0.092384 0.132 Uiso 1 1 calc R U . . .
H15B H 0.450200 0.488708 0.073276 0.132 Uiso 1 1 calc R U . . .
H15C H 0.290860 0.505220 0.052107 0.132 Uiso 1 1 calc R U . . .
C16 C 0.1485(4) 0.4764(4) 0.1874(2) 0.0885(12) Uani 1 1 d . . . . .
H16A H 0.155080 0.391071 0.188042 0.133 Uiso 1 1 calc R U . . .
H16B H 0.076813 0.522900 0.155911 0.133 Uiso 1 1 calc R U . . .
H16C H 0.120142 0.495799 0.235633 0.133 Uiso 1 1 calc R U . . .
C17 C 0.6627(4) 0.2387(3) 0.32654(19) 0.0706(9) Uani 1 1 d . . . . .
H17A H 0.617518 0.219935 0.374826 0.106 Uiso 1 1 calc R U . . .
H17B H 0.755178 0.258708 0.328815 0.106 Uiso 1 1 calc R U . . .
H17C H 0.677871 0.169262 0.301960 0.106 Uiso 1 1 calc R U . . .
C18 C 0.4356(4) 0.2312(3) 0.2192(2) 0.0781(10) Uani 1 1 d . . . . .
H18A H 0.474238 0.160338 0.252301 0.117 Uiso 1 1 calc R U . . .
H18B H 0.479384 0.221656 0.170850 0.117 Uiso 1 1 calc R U . . .
H18C H 0.331413 0.240734 0.220854 0.117 Uiso 1 1 calc R U . . .
C19 C 0.2311(4) 0.6271(3) 0.34356(18) 0.0642(8) Uani 1 1 d . . . . .
H19A H 0.265260 0.544498 0.334708 0.096 Uiso 1 1 calc R U . . .
H19B H 0.126757 0.649918 0.342414 0.096 Uiso 1 1 calc R U . . .
H19C H 0.255530 0.633996 0.390311 0.096 Uiso 1 1 calc R U . . .
C20 C 0.2352(3) 0.8381(2) 0.28951(16) 0.0522(7) Uani 1 1 d . . . . .
C21 C 0.1183(4) 0.8918(3) 0.24840(18) 0.0654(9) Uani 1 1 d . . . . .
C22 C 0.0576(4) 1.0144(3) 0.2517(2) 0.0744(10) Uani 1 1 d . . . . .
H22 H -0.019782 1.054424 0.224550 0.089 Uiso 1 1 calc R U . . .
C23 C 0.1103(4) 1.0765(3) 0.2942(2) 0.0734(10) Uani 1 1 d . . . . .
H23 H 0.069846 1.158835 0.294737 0.088 Uiso 1 1 calc R U . . .
C24 C 0.2216(4) 1.0199(3) 0.33608(19) 0.0646(8) Uani 1 1 d . . . . .
H24 H 0.253441 1.063725 0.365646 0.078 Uiso 1 1 calc R U . . .
C25 C 0.2880(3) 0.8976(2) 0.33523(16) 0.0517(7) Uani 1 1 d . . . . .
C26 C 0.0530(4) 0.8225(4) 0.2044(2) 0.0942(13) Uani 1 1 d D U . . .
H26 H 0.108421 0.737958 0.209626 0.113 Uiso 0.69(4) 1 calc R U P A 1
H26' H 0.096668 0.735645 0.216602 0.113 Uiso 0.31(4) 1 calc R U P A 2
C27 C -0.1057(9) 0.8226(13) 0.2370(11) 0.099(4) Uani 0.69(4) 1 d D U P A 1
H27A H -0.165404 0.902605 0.225633 0.149 Uiso 0.69(4) 1 calc R U P A 1
H27B H -0.108017 0.800250 0.288750 0.149 Uiso 0.69(4) 1 calc R U P A 1
H27C H -0.142560 0.765126 0.217101 0.149 Uiso 0.69(4) 1 calc R U P A 1
C28 C 0.058(3) 0.874(2) 0.1243(6) 0.136(5) Uani 0.69(4) 1 d D U P A 1
H28A H -0.010313 0.950454 0.117247 0.204 Uiso 0.69(4) 1 calc R U P A 1
H28B H 0.033836 0.817858 0.097956 0.204 Uiso 0.69(4) 1 calc R U P A 1
H28C H 0.155359 0.885871 0.106995 0.204 Uiso 0.69(4) 1 calc R U P A 1
C27' C -0.1106(18) 0.835(4) 0.204(3) 0.124(7) Uani 0.31(4) 1 d D U P A 2
H27D H -0.128104 0.798122 0.164675 0.186 Uiso 0.31(4) 1 calc R U P A 2
H27E H -0.157409 0.920111 0.196855 0.186 Uiso 0.31(4) 1 calc R U P A 2
H27F H -0.149708 0.795769 0.248928 0.186 Uiso 0.31(4) 1 calc R U P A 2
C28' C 0.112(5) 0.866(5) 0.1266(11) 0.126(7) Uani 0.31(4) 1 d D U P A 2
H28D H 0.200351 0.809186 0.113214 0.189 Uiso 0.31(4) 1 calc R U P A 2
H28E H 0.133122 0.944813 0.123753 0.189 Uiso 0.31(4) 1 calc R U P A 2
H28F H 0.040404 0.869742 0.094175 0.189 Uiso 0.31(4) 1 calc R U P A 2
C29 C 0.4101(4) 0.8378(3) 0.38249(17) 0.0624(8) Uani 1 1 d D U . . .
H29 H 0.451558 0.754731 0.372370 0.075 Uiso 0.37(6) 1 calc R U P B 1
H29' H 0.433350 0.750883 0.378364 0.075 Uiso 0.63(6) 1 calc R U P B 2
C30 C 0.530(3) 0.910(2) 0.3712(18) 0.070(5) Uani 0.37(6) 1 d D U P B 1
H30A H 0.567305 0.920232 0.320863 0.105 Uiso 0.37(6) 1 calc R U P B 1
H30B H 0.608497 0.867447 0.399904 0.105 Uiso 0.37(6) 1 calc R U P B 1
H30C H 0.491140 0.988951 0.385603 0.105 Uiso 0.37(6) 1 calc R U P B 1
C31 C 0.341(5) 0.834(5) 0.4609(10) 0.072(6) Uani 0.37(6) 1 d D U P B 1
H31A H 0.291290 0.914801 0.468837 0.108 Uiso 0.37(6) 1 calc R U P B 1
H31B H 0.416834 0.803999 0.493106 0.108 Uiso 0.37(6) 1 calc R U P B 1
H31C H 0.273100 0.781381 0.469928 0.108 Uiso 0.37(6) 1 calc R U P B 1
C30' C 0.5480(19) 0.885(3) 0.3556(13) 0.099(5) Uani 0.63(6) 1 d D U P B 2
H30D H 0.566699 0.886919 0.304008 0.149 Uiso 0.63(6) 1 calc R U P B 2
H30E H 0.629136 0.832124 0.378725 0.149 Uiso 0.63(6) 1 calc R U P B 2
H30F H 0.535837 0.965654 0.366910 0.149 Uiso 0.63(6) 1 calc R U P B 2
C31' C 0.370(3) 0.847(3) 0.4630(7) 0.085(5) Uani 0.63(6) 1 d D U P B 2
H31D H 0.361045 0.929627 0.470362 0.128 Uiso 0.63(6) 1 calc R U P B 2
H31E H 0.445178 0.794515 0.490431 0.128 Uiso 0.63(6) 1 calc R U P B 2
H31F H 0.278515 0.822743 0.478728 0.128 Uiso 0.63(6) 1 calc R U P B 2
S1 S 0.7820(5) 0.2798(4) 0.1001(3) 0.1004(15) Uani 0.435(5) 1 d D U P C 1
O1 O 0.7132(11) 0.2571(10) 0.0367(6) 0.159(4) Uani 0.435(5) 1 d D U P C 1
O2 O 0.7928(17) 0.1827(13) 0.1593(6) 0.147(5) Uani 0.435(5) 1 d D U P C 1
O3 O 0.731(2) 0.4046(14) 0.1145(10) 0.141(5) Uani 0.435(5) 1 d D U P C 1
C32 C 0.9605(12) 0.2736(12) 0.0650(7) 0.108(3) Uani 0.435(5) 1 d D U P C 1
F1 F 1.0181(10) 0.1710(8) 0.0339(5) 0.127(3) Uani 0.435(5) 1 d D U P C 1
F2 F 1.0664(13) 0.2541(11) 0.1074(6) 0.159(3) Uani 0.435(5) 1 d D U P C 1
F3 F 0.9775(13) 0.3554(10) 0.0094(7) 0.159(4) Uani 0.435(5) 1 d D U P C 1
S1' S 0.8278(4) 0.3081(4) 0.1213(2) 0.0809(11) Uani 0.441(5) 1 d D U P D 2
O1' O 0.8878(10) 0.3089(9) 0.1851(4) 0.129(3) Uani 0.441(5) 1 d D U P D 2
O2' O 0.718(2) 0.4002(16) 0.0925(9) 0.144(5) Uani 0.441(5) 1 d D U P D 2
O3' O 0.7865(18) 0.1805(13) 0.1301(8) 0.124(4) Uani 0.441(5) 1 d D U P D 2
C32' C 0.9747(13) 0.2951(12) 0.0591(6) 0.101(3) Uani 0.441(5) 1 d D U P D 2
F1' F 0.9490(14) 0.3026(12) -0.0109(5) 0.158(4) Uani 0.441(5) 1 d D U P D 2
F2' F 1.0725(12) 0.1948(11) 0.0693(7) 0.175(4) Uani 0.441(5) 1 d D U P D 2
F3' F 1.0444(10) 0.3835(9) 0.0513(5) 0.144(3) Uani 0.441(5) 1 d D U P D 2
S1" S 0.7805(17) 0.2186(15) 0.0783(10) 0.140(4) Uani 0.123(4) 1 d D U P E 3
O1" O 0.712(4) 0.184(3) 0.1497(14) 0.143(7) Uani 0.123(4) 1 d D U P E 3
O2" O 0.867(3) 0.1222(18) 0.0456(13) 0.121(6) Uani 0.123(4) 1 d D U P E 3
O3" O 0.662(3) 0.294(3) 0.0335(18) 0.152(7) Uani 0.123(4) 1 d D U P E 3
C32" C 0.879(3) 0.321(2) 0.0891(13) 0.114(5) Uani 0.123(4) 1 d D U P E 3
F1" F 0.984(3) 0.279(2) 0.1360(15) 0.134(6) Uani 0.123(4) 1 d D U P E 3
F2" F 0.799(3) 0.387(2) 0.1394(15) 0.137(6) Uani 0.123(4) 1 d D U P E 3
F3" F 0.934(3) 0.392(2) 0.0390(16) 0.156(7) Uani 0.123(4) 1 d D U P E 3
S2 S 0.23683(9) 0.30159(8) 0.43030(5) 0.0646(3) Uani 1 1 d D U . . .
O4 O 0.187(4) 0.312(3) 0.3603(11) 0.100(5) Uani 0.178(10) 1 d D U P F 1
O5 O 0.319(3) 0.381(2) 0.4427(15) 0.084(5) Uani 0.178(10) 1 d D U P F 1
O6 O 0.299(3) 0.1690(16) 0.4577(15) 0.101(5) Uani 0.178(10) 1 d D U P F 1
C33 C 0.0786(18) 0.323(2) 0.4875(11) 0.106(4) Uani 0.178(10) 1 d D U P F 1
F4 F -0.004(3) 0.240(3) 0.4938(14) 0.142(5) Uani 0.178(10) 1 d D U P F 1
F5 F 0.105(2) 0.312(2) 0.5546(9) 0.129(5) Uani 0.178(10) 1 d D U P F 1
F6 F -0.005(2) 0.425(2) 0.4649(14) 0.138(5) Uani 0.178(10) 1 d D U P F 1
O4' O 0.1794(9) 0.3464(6) 0.3622(3) 0.1000(18) Uani 0.822(10) 1 d D U P F 2
O5' O 0.2754(7) 0.3923(5) 0.4621(4) 0.0997(17) Uani 0.822(10) 1 d D U P F 2
O6' O 0.3378(5) 0.1889(4) 0.4338(3) 0.0885(15) Uani 0.822(10) 1 d D U P F 2
C33' C 0.0795(7) 0.2670(7) 0.4886(4) 0.0963(17) Uani 0.822(10) 1 d D U P F 2
F4' F 0.1051(6) 0.2316(8) 0.5562(3) 0.169(2) Uani 0.822(10) 1 d D U P F 2
F5' F 0.0295(6) 0.1831(6) 0.4666(3) 0.165(2) Uani 0.822(10) 1 d D U P F 2
F6' F -0.0335(5) 0.3592(7) 0.4910(3) 0.147(2) Uani 0.822(10) 1 d D U P F 2

loop_
_atom_site_aniso_label
_atom_site_aniso_U_11
_atom_site_aniso_U_22
_atom_site_aniso_U_33
_atom_site_aniso_U_23
_atom_site_aniso_U_13
_atom_site_aniso_U_12
N1 0.0432(13) 0.0478(13) 0.0484(13) -0.0095(10) -0.0031(11) -0.0044(10)
N2 0.0486(13) 0.0506(13) 0.0490(13) -0.0118(11) -0.0017(11) -0.0088(11)
N3 0.0448(13) 0.0447(12) 0.0563(14) -0.0115(10) -0.0019(11) -0.0061(10)
C1 0.0411(15) 0.0468(15) 0.0511(16) -0.0105(12) -0.0068(13) -0.0076(12)
C2 0.0539(17) 0.0558(17) 0.0520(17) -0.0085(13) -0.0002(14) -0.0106(14)
C3 0.092(3) 0.0552(19) 0.070(2) -0.0005(16) 0.0150(19) -0.0090(18)
C4 0.118(3) 0.071(2) 0.085(3) 0.008(2) 0.015(3) -0.023(2)
C5 0.109(3) 0.101(3) 0.075(3) 0.001(2) 0.027(2) -0.036(3)
C6 0.089(3) 0.098(3) 0.080(3) -0.022(2) 0.028(2) -0.023(2)
C7 0.063(2) 0.067(2) 0.072(2) -0.0107(16) 0.0092(17) -0.0142(16)
C8 0.0414(15) 0.0464(15) 0.0522(16) -0.0129(13) -0.0009(13) -0.0055(12)
C9 0.0525(17) 0.0451(15) 0.0498(16) -0.0065(12) 0.0071(14) -0.0069(13)
C10 0.0594(18) 0.0446(16) 0.0514(17) -0.0106(13) 0.0064(14) -0.0120(13)
C11 0.0495(17) 0.0592(18) 0.072(2) -0.0128(15) -0.0126(15) -0.0105(14)
C12 0.051(2) 0.104(3) 0.120(3) -0.013(2) -0.006(2) -0.023(2)
C13 0.085(3) 0.114(3) 0.066(2) -0.021(2) -0.020(2) -0.026(2)
C14 0.0561(18) 0.0652(19) 0.0590(18) -0.0145(15) -0.0125(15) -0.0083(15)
C15 0.088(3) 0.115(3) 0.056(2) -0.017(2) -0.0103(19) -0.005(2)
C16 0.061(2) 0.121(3) 0.094(3) -0.027(2) -0.012(2) -0.029(2)
C17 0.077(2) 0.0534(18) 0.073(2) -0.0031(16) -0.0067(18) -0.0022(16)
C18 0.097(3) 0.0576(19) 0.087(3) -0.0217(18) -0.003(2) -0.0266(19)
C19 0.062(2) 0.0602(18) 0.067(2) -0.0118(15) 0.0134(16) -0.0158(15)
C20 0.0464(16) 0.0456(15) 0.0600(18) -0.0140(13) 0.0000(14) 0.0010(13)
C21 0.0572(19) 0.066(2) 0.073(2) -0.0246(16) -0.0152(16) 0.0032(16)
C22 0.067(2) 0.061(2) 0.089(3) -0.0175(18) -0.0244(19) 0.0135(17)
C23 0.072(2) 0.0511(18) 0.092(3) -0.0189(17) -0.015(2) 0.0070(17)
C24 0.066(2) 0.0528(18) 0.075(2) -0.0198(15) -0.0095(17) -0.0046(15)
C25 0.0478(16) 0.0488(16) 0.0568(17) -0.0126(13) -0.0005(13) -0.0060(13)
C26 0.082(3) 0.085(3) 0.121(3) -0.045(2) -0.044(2) 0.014(2)
C27 0.073(4) 0.115(6) 0.126(8) -0.035(7) -0.053(4) -0.016(4)
C28 0.131(12) 0.189(11) 0.103(5) -0.059(6) -0.046(6) -0.015(10)
C27' 0.106(8) 0.141(14) 0.146(17) -0.045(16) -0.097(10) 0.000(10)
C28' 0.135(18) 0.147(16) 0.116(9) -0.070(10) -0.068(10) -0.001(15)
C29 0.065(2) 0.0551(17) 0.0663(19) -0.0127(15) -0.0140(16) -0.0044(15)
C30 0.065(9) 0.075(9) 0.068(10) -0.012(7) 0.002(6) -0.013(6)
C31 0.068(13) 0.104(13) 0.047(7) 0.001(7) -0.021(5) -0.029(9)
C30' 0.054(5) 0.149(13) 0.094(8) -0.017(8) -0.011(5) -0.019(7)
C31' 0.077(10) 0.110(10) 0.072(5) -0.004(5) -0.015(5) -0.028(7)
S1 0.096(3) 0.079(3) 0.096(3) -0.007(2) 0.027(2) 0.019(2)
O1 0.123(6) 0.166(8) 0.165(7) -0.010(6) -0.074(6) 0.038(6)
O2 0.101(6) 0.157(7) 0.107(7) 0.042(6) 0.029(5) 0.056(6)
O3 0.136(8) 0.117(6) 0.138(10) -0.039(6) -0.012(7) 0.053(6)
C32 0.115(5) 0.116(6) 0.092(6) -0.022(5) 0.000(5) -0.022(5)
F1 0.118(6) 0.151(5) 0.101(5) -0.066(4) 0.009(4) 0.017(4)
F2 0.141(6) 0.193(8) 0.173(7) -0.070(6) -0.031(6) -0.052(6)
F3 0.143(7) 0.147(7) 0.153(8) -0.013(6) 0.069(6) -0.016(6)
S1' 0.0659(18) 0.077(2) 0.101(2) -0.0363(16) -0.0124(14) 0.0008(14)
O1' 0.126(6) 0.181(7) 0.075(4) -0.013(4) -0.012(4) -0.028(5)
O2' 0.120(7) 0.140(7) 0.129(9) 0.005(6) -0.018(6) 0.044(6)
O3' 0.118(7) 0.122(6) 0.122(8) -0.018(6) 0.012(7) -0.020(5)
C32' 0.114(6) 0.107(6) 0.081(5) -0.015(6) -0.011(5) -0.023(4)
F1' 0.187(7) 0.206(8) 0.096(4) -0.075(5) 0.007(4) -0.043(6)
F2' 0.138(7) 0.175(7) 0.162(8) -0.024(6) 0.053(6) 0.031(6)
F3' 0.141(6) 0.194(6) 0.123(6) -0.045(5) 0.013(4) -0.087(5)
S1" 0.120(7) 0.125(8) 0.135(8) 0.005(6) 0.005(6) 0.023(6)
O1" 0.128(12) 0.113(11) 0.143(10) 0.012(10) 0.027(10) 0.015(10)
O2" 0.125(12) 0.086(10) 0.121(12) 0.004(9) 0.000(10) 0.016(9)
O3" 0.117(11) 0.133(12) 0.154(12) 0.018(11) 0.000(9) 0.040(9)
C32" 0.098(9) 0.076(8) 0.116(9) 0.001(7) 0.029(7) 0.047(7)
F1" 0.109(10) 0.125(11) 0.137(11) -0.023(9) 0.012(9) 0.027(9)
F2" 0.126(11) 0.097(10) 0.137(11) -0.005(8) 0.029(10) 0.042(9)
F3" 0.135(13) 0.139(12) 0.146(12) 0.002(10) 0.038(10) 0.017(9)
S2 0.0642(5) 0.0653(5) 0.0698(6) -0.0201(4) -0.0010(4) -0.0205(4)
O4 0.124(10) 0.112(10) 0.078(7) -0.062(7) -0.007(7) -0.021(9)
O5 0.088(9) 0.090(8) 0.091(10) -0.025(8) -0.003(8) -0.048(8)
O6 0.100(10) 0.085(7) 0.119(10) -0.020(7) -0.003(9) -0.022(7)
C33 0.089(7) 0.123(8) 0.103(7) -0.026(8) 0.020(6) -0.027(6)
F4 0.098(9) 0.163(10) 0.171(11) -0.046(10) 0.036(9) -0.053(8)
F5 0.136(9) 0.158(11) 0.087(6) -0.041(8) 0.043(6) -0.036(9)
F6 0.104(9) 0.137(9) 0.153(10) -0.047(8) 0.021(8) 0.014(7)
O4' 0.125(3) 0.115(4) 0.064(2) -0.002(2) -0.022(2) -0.035(3)
O5' 0.112(4) 0.090(3) 0.117(4) -0.050(2) -0.011(3) -0.036(3)
O6' 0.061(2) 0.072(2) 0.131(4) -0.033(2) 0.000(2) -0.0036(17)
C33' 0.079(3) 0.117(4) 0.094(3) -0.027(3) 0.015(3) -0.027(3)
F4' 0.160(4) 0.225(6) 0.091(3) 0.028(3) 0.021(2) -0.037(4)
F5' 0.128(3) 0.187(4) 0.208(4) -0.082(3) 0.067(3) -0.102(3)
F6' 0.081(2) 0.170(5) 0.162(4) -0.034(4) 0.030(2) 0.011(3)

loop_
_atom_type_symbol
_atom_type_description
_atom_type_scat_dispersion_real
_atom_type_scat_dispersion_imag
_atom_type_scat_source
C C 0.0033 0.0016 'International Tables Vol C Tables 4.2.6.8 and 6.1.1.4'
H H 0.0000 0.0000 'International Tables Vol C Tables 4.2.6.8 and 6.1.1.4'
N N 0.0061 0.0033 'International Tables Vol C Tables 4.2.6.8 and 6.1.1.4'
O O 0.0106 0.0060 'International Tables Vol C Tables 4.2.6.8 and 6.1.1.4'
F F 0.0171 0.0103 'International Tables Vol C Tables 4.2.6.8 and 6.1.1.4'
S S 0.1246 0.1234 'International Tables Vol C Tables 4.2.6.8 and 6.1.1.4'

loop_
_geom_angle_atom_site_label_1
_geom_angle_atom_site_label_2
_geom_angle_atom_site_label_3
_geom_angle
_geom_angle_site_symmetry_1
_geom_angle_site_symmetry_3
_geom_angle_publ_flag
C8 N1 C9 108.4(2) . . ?
C8 N1 C11 123.1(2) . . ?
C9 N1 C11 128.4(2) . . ?
C8 N2 C10 107.6(2) . . ?
C8 N2 C14 123.4(2) . . ?
C10 N2 C14 128.9(2) . . ?
C1 N3 C20 124.5(2) . . ?
C1 N3 C19 123.2(2) . . ?
C20 N3 C19 112.3(2) . . ?
N3 C1 C2 128.3(2) . . ?
N3 C1 C8 115.0(2) . . ?
C2 C1 C8 116.7(2) . . ?
C7 C2 C3 117.8(3) . . ?
C7 C2 C1 116.4(3) . . ?
C3 C2 C1 125.8(3) . . ?
C4 C3 C2 120.3(3) . . ?
C5 C4 C3 120.4(4) . . ?
C4 C5 C6 120.4(4) . . ?
C5 C6 C7 120.4(4) . . ?
C6 C7 C2 120.7(3) . . ?
N1 C8 N2 109.4(2) . . ?
N1 C8 C1 125.1(2) . . ?
N2 C8 C1 125.5(2) . . ?
C10 C9 N1 107.1(2) . . ?
C10 C9 C17 127.4(3) . . ?
N1 C9 C17 125.5(3) . . ?
C9 C10 N2 107.6(2) . . ?
C9 C10 C18 127.5(3) . . ?
N2 C10 C18 124.9(3) . . ?
N1 C11 C12 111.2(3) . . ?
N1 C11 C13 111.7(3) . . ?
C12 C11 C13 113.6(3) . . ?
N2 C14 C16 111.7(3) . . ?
N2 C14 C15 111.4(3) . . ?
C16 C14 C15 113.2(3) . . ?
C25 C20 C21 124.1(3) . . ?
C25 C20 N3 118.2(3) . . ?
C21 C20 N3 117.7(3) . . ?
C20 C21 C22 116.6(3) . . ?
C20 C21 C26 123.3(3) . . ?
C22 C21 C26 120.0(3) . . ?
C23 C22 C21 120.7(3) . . ?
C22 C23 C24 121.2(3) . . ?
C23 C24 C25 121.2(3) . . ?
C20 C25 C24 116.2(3) . . ?
C20 C25 C29 124.1(3) . . ?
C24 C25 C29 119.7(3) . . ?
C21 C26 C28 113.2(10) . . ?
C21 C26 C27' 123.4(15) . . ?
C21 C26 C28' 102.4(18) . . ?
C27' C26 C28' 106.5(17) . . ?
C21 C26 C27 108.0(7) . . ?
C28 C26 C27 110.9(7) . . ?
C25 C29 C30' 111.6(8) . . ?
C25 C29 C30 111.8(13) . . ?
C25 C29 C31 106.5(19) . . ?
C30 C29 C31 108.9(17) . . ?
C25 C29 C31' 114.4(12) . . ?
C30' C29 C31' 110.0(10) . . ?
O2 S1 O3 119.1(10) . . ?
O2 S1 O1 114.0(10) . . ?
O3 S1 O1 111.9(8) . . ?
O2 S1 C32 103.3(8) . . ?
O3 S1 C32 103.8(10) . . ?
O1 S1 C32 102.1(7) . . ?
F3 C32 F2 111.6(12) . . ?
F3 C32 F1 99.4(11) . . ?
F2 C32 F1 94.0(9) . . ?
F3 C32 S1 114.2(9) . . ?
F2 C32 S1 121.4(11) . . ?
F1 C32 S1 112.1(9) . . ?
O2' S1' O1' 123.8(9) . . ?
O2' S1' O3' 111.3(11) . . ?
O1' S1' O3' 105.5(7) . . ?
O2' S1' C32' 108.1(9) . . ?
O1' S1' C32' 103.2(6) . . ?
O3' S1' C32' 102.8(7) . . ?
F2' C32' F3' 106.2(12) . . ?
F2' C32' F1' 102.8(11) . . ?
F3' C32' F1' 98.9(10) . . ?
F2' C32' S1' 115.7(9) . . ?
F3' C32' S1' 114.1(9) . . ?
F1' C32' S1' 117.0(9) . . ?
O2" S1" O1" 115.1(17) . . ?
O2" S1" O3" 113.2(17) . . ?
O1" S1" O3" 107.3(18) . . ?
O2" S1" C32" 112.0(15) . . ?
O1" S1" C32" 104.9(16) . . ?
O3" S1" C32" 103.4(16) . . ?
F3" C32" F2" 108.7(19) . . ?
F3" C32" F1" 104(2) . . ?
F2" C32" F1" 88.1(17) . . ?
F3" C32" S1" 127(2) . . ?
F2" C32" S1" 106.6(18) . . ?
F1" C32" S1" 115.8(17) . . ?
O6' S2 O5' 115.8(3) . . ?
O6' S2 O4' 115.2(3) . . ?
O5' S2 O4' 113.7(4) . . ?
O5 S2 O4 120.3(16) . . ?
O5 S2 O6 114.0(15) . . ?
O4 S2 O6 109.4(14) . . ?
O5 S2 C33 107.3(11) . . ?
O4 S2 C33 103.9(15) . . ?
O6 S2 C33 99.2(10) . . ?
O6' S2 C33' 103.8(3) . . ?
O5' S2 C33' 103.3(3) . . ?
O4' S2 C33' 102.7(4) . . ?
F6 C33 F5 113.4(19) . . ?
F6 C33 F4 104.9(18) . . ?
F5 C33 F4 100.3(17) . . ?
F6 C33 S2 109.4(14) . . ?
F5 C33 S2 111.7(14) . . ?
F4 C33 S2 116.8(15) . . ?
F4' C33' F5' 108.6(6) . . ?
F4' C33' F6' 103.9(5) . . ?
F5' C33' F6' 104.5(6) . . ?
F4' C33' S2 113.3(5) . . ?
F5' C33' S2 111.2(4) . . ?
F6' C33' S2 114.6(5) . . ?

loop_
_geom_bond_atom_site_label_1
_geom_bond_atom_site_label_2
_geom_bond_distance
_geom_bond_site_symmetry_2
_geom_bond_publ_flag
N1 C8 1.332(3) . ?
N1 C9 1.381(3) . ?
N1 C11 1.493(4) . ?
N2 C8 1.335(3) . ?
N2 C10 1.389(4) . ?
N2 C14 1.491(4) . ?
N3 C1 1.306(3) . ?
N3 C20 1.471(3) . ?
N3 C19 1.479(4) . ?
C1 C2 1.459(4) . ?
C1 C8 1.499(4) . ?
C2 C7 1.396(4) . ?
C2 C3 1.406(4) . ?
C3 C4 1.377(5) . ?
C4 C5 1.365(6) . ?
C5 C6 1.366(6) . ?
C6 C7 1.371(5) . ?
C9 C10 1.351(4) . ?
C9 C17 1.488(4) . ?
C10 C18 1.491(4) . ?
C11 C12 1.505(5) . ?
C11 C13 1.514(5) . ?
C14 C16 1.508(5) . ?
C14 C15 1.516(5) . ?
C20 C25 1.389(4) . ?
C20 C21 1.393(4) . ?
C21 C22 1.393(4) . ?
C21 C26 1.512(5) . ?
C22 C23 1.366(5) . ?
C23 C24 1.367(5) . ?
C24 C25 1.393(4) . ?
C25 C29 1.510(4) . ?
C26 C28 1.517(10) . ?
C26 C27' 1.517(14) . ?
C26 C28' 1.533(14) . ?
C26 C27 1.538(8) . ?
C29 C30' 1.512(9) . ?
C29 C30 1.525(13) . ?
C29 C31 1.526(13) . ?
C29 C31' 1.527(10) . ?
S1 O2 1.422(12) . ?
S1 O3 1.456(15) . ?
S1 O1 1.519(11) . ?
S1 C32 1.713(11) . ?
C32 F3 1.293(12) . ?
C32 F2 1.318(13) . ?
C32 F1 1.368(13) . ?
S1' O2' 1.383(14) . ?
S1' O1' 1.399(8) . ?
S1' O3' 1.568(13) . ?
S1' C32' 1.684(10) . ?
C32' F2' 1.296(12) . ?
C32' F3' 1.303(12) . ?
C32' F1' 1.358(12) . ?
S1" O2" 1.394(16) . ?
S1" O1" 1.438(16) . ?
S1" O3" 1.502(18) . ?
S1" C32" 1.703(15) . ?
C32" F3" 1.269(16) . ?
C32" F2" 1.355(16) . ?
C32" F1" 1.363(17) . ?
S2 O5 1.388(15) . ?
S2 O6' 1.409(4) . ?
S2 O5' 1.420(5) . ?
S2 O4' 1.423(4) . ?
S2 O4 1.436(15) . ?
S2 O6 1.514(16) . ?
S2 C33 1.714(14) . ?
S2 C33' 1.799(6) . ?
C33 F6 1.287(15) . ?
C33 F5 1.300(16) . ?
C33 F4 1.339(16) . ?
C33' F4' 1.303(7) . ?
C33' F5' 1.309(7) . ?
C33' F6' 1.315(7) . ?

loop_
_geom_torsion_atom_site_label_1
_geom_torsion_atom_site_label_2
_geom_torsion_atom_site_label_3
_geom_torsion_atom_site_label_4
_geom_torsion
_geom_torsion_site_symmetry_1
_geom_torsion_site_symmetry_2
_geom_torsion_site_symmetry_3
_geom_torsion_site_symmetry_4
_geom_torsion_publ_flag
C20 N3 C1 C2 0.5(5) . . . . ?
C19 N3 C1 C2 -179.9(3) . . . . ?
C20 N3 C1 C8 -179.3(2) . . . . ?
C19 N3 C1 C8 0.3(4) . . . . ?
N3 C1 C2 C7 -175.5(3) . . . . ?
C8 C1 C2 C7 4.3(4) . . . . ?
N3 C1 C2 C3 4.9(5) . . . . ?
C8 C1 C2 C3 -175.2(3) . . . . ?
C7 C2 C3 C4 0.6(6) . . . . ?
C1 C2 C3 C4 -179.8(4) . . . . ?
C2 C3 C4 C5 -0.2(7) . . . . ?
C3 C4 C5 C6 0.3(8) . . . . ?
C4 C5 C6 C7 -0.8(7) . . . . ?
C5 C6 C7 C2 1.4(6) . . . . ?
C3 C2 C7 C6 -1.2(5) . . . . ?
C1 C2 C7 C6 179.2(3) . . . . ?
C9 N1 C8 N2 -0.4(3) . . . . ?
C11 N1 C8 N2 176.7(2) . . . . ?
C9 N1 C8 C1 176.3(2) . . . . ?
C11 N1 C8 C1 -6.6(4) . . . . ?
C10 N2 C8 N1 0.7(3) . . . . ?
C14 N2 C8 N1 -176.0(2) . . . . ?
C10 N2 C8 C1 -176.0(2) . . . . ?
C14 N2 C8 C1 7.4(4) . . . . ?
N3 C1 C8 N1 -87.7(3) . . . . ?
C2 C1 C8 N1 92.5(3) . . . . ?
N3 C1 C8 N2 88.4(3) . . . . ?
C2 C1 C8 N2 -91.4(3) . . . . ?
C8 N1 C9 C10 -0.1(3) . . . . ?
C11 N1 C9 C10 -177.0(3) . . . . ?
C8 N1 C9 C17 -179.3(3) . . . . ?
C11 N1 C9 C17 3.8(4) . . . . ?
N1 C9 C10 N2 0.5(3) . . . . ?
C17 C9 C10 N2 179.7(3) . . . . ?
N1 C9 C10 C18 -178.3(3) . . . . ?
C17 C9 C10 C18 1.0(5) . . . . ?
C8 N2 C10 C9 -0.7(3) . . . . ?
C14 N2 C10 C9 175.7(3) . . . . ?
C8 N2 C10 C18 178.1(3) . . . . ?
C14 N2 C10 C18 -5.5(5) . . . . ?
C8 N1 C11 C12 -112.4(3) . . . . ?
C9 N1 C11 C12 64.0(4) . . . . ?
C8 N1 C11 C13 119.4(3) . . . . ?
C9 N1 C11 C13 -64.1(4) . . . . ?
C8 N2 C14 C16 -114.2(3) . . . . ?
C10 N2 C14 C16 69.9(4) . . . . ?
C8 N2 C14 C15 118.1(3) . . . . ?
C10 N2 C14 C15 -57.8(4) . . . . ?
C1 N3 C20 C25 -93.4(3) . . . . ?
C19 N3 C20 C25 86.9(3) . . . . ?
C1 N3 C20 C21 89.6(4) . . . . ?
C19 N3 C20 C21 -90.1(3) . . . . ?
C25 C20 C21 C22 3.3(5) . . . . ?
N3 C20 C21 C22 -179.9(3) . . . . ?
C25 C20 C21 C26 -174.0(3) . . . . ?
N3 C20 C21 C26 2.8(5) . . . . ?
C20 C21 C22 C23 -0.9(5) . . . . ?
C26 C21 C22 C23 176.5(4) . . . . ?
C21 C22 C23 C24 -1.6(6) . . . . ?
C22 C23 C24 C25 1.9(6) . . . . ?
C21 C20 C25 C24 -3.0(5) . . . . ?
N3 C20 C25 C24 -179.8(2) . . . . ?
C21 C20 C25 C29 177.0(3) . . . . ?
N3 C20 C25 C29 0.2(4) . . . . ?
C23 C24 C25 C20 0.3(5) . . . . ?
C23 C24 C25 C29 -179.7(3) . . . . ?
C20 C21 C26 C28 -121.4(11) . . . . ?
C22 C21 C26 C28 61.4(11) . . . . ?
C20 C21 C26 C27' 135(2) . . . . ?
C22 C21 C26 C27' -42(2) . . . . ?
C20 C21 C26 C28' -105(2) . . . . ?
C22 C21 C26 C28' 78(2) . . . . ?
C20 C21 C26 C27 115.4(8) . . . . ?
C22 C21 C26 C27 -61.8(8) . . . . ?
C20 C25 C29 C30' 109.8(15) . . . . ?
C24 C25 C29 C30' -70.2(15) . . . . ?
C20 C25 C29 C30 127.7(13) . . . . ?
C24 C25 C29 C30 -52.3(13) . . . . ?
C20 C25 C29 C31 -113(2) . . . . ?
C24 C25 C29 C31 67(2) . . . . ?
C20 C25 C29 C31' -124.4(14) . . . . ?
C24 C25 C29 C31' 55.5(14) . . . . ?
O2 S1 C32 F3 -180.0(14) . . . . ?
O3 S1 C32 F3 -55.1(14) . . . . ?
O1 S1 C32 F3 61.4(13) . . . . ?
O2 S1 C32 F2 -41.7(15) . . . . ?
O3 S1 C32 F2 83.3(14) . . . . ?
O1 S1 C32 F2 -160.3(12) . . . . ?
O2 S1 C32 F1 68.0(14) . . . . ?
O3 S1 C32 F1 -167.1(11) . . . . ?
O1 S1 C32 F1 -50.6(11) . . . . ?
O2' S1' C32' F2' -163.2(14) . . . . ?
O1' S1' C32' F2' 64.2(13) . . . . ?
O3' S1' C32' F2' -45.4(14) . . . . ?
O2' S1' C32' F3' 73.0(14) . . . . ?
O1' S1' C32' F3' -59.6(11) . . . . ?
O3' S1' C32' F3' -169.2(11) . . . . ?
O2' S1' C32' F1' -41.7(15) . . . . ?
O1' S1' C32' F1' -174.4(11) . . . . ?
O3' S1' C32' F1' 76.0(13) . . . . ?
O2" S1" C32" F3" 69(3) . . . . ?
O1" S1" C32" F3" -166(3) . . . . ?
O3" S1" C32" F3" -53(3) . . . . ?
O2" S1" C32" F2" -162(2) . . . . ?
O1" S1" C32" F2" -36(2) . . . . ?
O3" S1" C32" F2" 76(2) . . . . ?
O2" S1" C32" F1" -66(2) . . . . ?
O1" S1" C32" F1" 60(2) . . . . ?
O3" S1" C32" F1" 172(2) . . . . ?
O5 S2 C33 F6 73(2) . . . . ?
O4 S2 C33 F6 -56(2) . . . . ?
O6 S2 C33 F6 -168.4(19) . . . . ?
O5 S2 C33 F5 -54(2) . . . . ?
O4 S2 C33 F5 177.9(19) . . . . ?
O6 S2 C33 F5 65.2(19) . . . . ?
O5 S2 C33 F4 -168(2) . . . . ?
O4 S2 C33 F4 63(2) . . . . ?
O6 S2 C33 F4 -49(2) . . . . ?
O6' S2 C33' F4' 64.1(6) . . . . ?
O5' S2 C33' F4' -57.2(6) . . . . ?
O4' S2 C33' F4' -175.6(5) . . . . ?
O6' S2 C33' F5' -58.5(6) . . . . ?
O5' S2 C33' F5' -179.8(5) . . . . ?
O4' S2 C33' F5' 61.8(6) . . . . ?
O6' S2 C33' F6' -176.8(5) . . . . ?
O5' S2 C33' F6' 61.9(6) . . . . ?
O4' S2 C33' F6' -56.5(6) . . . . ?
